data_7245833
loop_
_publ_author_name
'Gugin, Nikita Y.'
'Virovets, Alexander V.'
'Peresypkina, Eugenia'
'Davydova, Elena I.'
'Timoshkin, Alexey Y.'

_publ_section_title
;
 Coordination polymers and molecular complexes of group 13 metal halides
 with bis-pyridylethane: comparison with rigid N-containing ligands
;
_journal_name_full CrystEngComm
_journal_paper_doi 10.1039/D2CE01063A
_journal_year 2022
_chemical_formula_moiety '(C24 H24 Ga Cl2 N4), (Ga Cl4)'
_chemical_formula_sum 'C24 H24 Cl6 Ga2 N4'
_chemical_formula_weight 720.61
_chemical_properties_physical Air-sensitive,Moisture-sensitive
_space_group_crystal_system trigonal
_space_group_IT_number 152
_space_group_name_Hall 'P 31 2"'
_space_group_name_H-M_alt 'P 31 2 1'
_atom_sites_solution_hydrogens geom
_audit_creation_method SHELXL-2018/3
_audit_update_record
;
2022-09-14 deposited with the CCDC.	2022-10-20 downloaded from the CCDC.
;
_cell_angle_alpha 90
_cell_angle_beta 90
_cell_angle_gamma 120
_cell_formula_units_Z 3
_cell_length_a 10.0853(3)
_cell_length_b 10.0853(3)
_cell_length_c 24.8734(8)
_cell_measurement_reflns_used 2815
_cell_measurement_temperature 90(2)
_cell_measurement_theta_max 73.4750
_cell_measurement_theta_min 5.3320
_cell_volume 2191.01(12)
_computing_cell_refinement 'CrysAlisPro 1.171.40.18c (Rigaku OD, 2018)'
_computing_data_collection 'CrysAlisPro 1.171.40.18c (Rigaku OD, 2018)'
_computing_data_reduction 'CrysAlisPro 1.171.40.18c (Rigaku OD, 2018)'
_computing_structure_refinement 'SHELXL-2018/3 (Sheldrick, 2018)'
_computing_structure_solution 'SHELXT (Sheldrick, 2014)'
_diffrn_ambient_environment N~2~
_diffrn_ambient_temperature 90(2)
_diffrn_detector 'CCD plate'
_diffrn_detector_area_resol_mean 4.2047
_diffrn_detector_type TitanS2
_diffrn_measured_fraction_theta_full 0.987
_diffrn_measured_fraction_theta_max 0.960
_diffrn_measurement_device_type 'Rigaku Oxford Diffraction SuperNova'
_diffrn_measurement_method '\w scans'
_diffrn_radiation_type CuK\a
_diffrn_radiation_wavelength 1.54178
_diffrn_reflns_av_R_equivalents 0.0314
_diffrn_reflns_av_unetI/netI 0.0351
_diffrn_reflns_Laue_measured_fraction_full 0.987
_diffrn_reflns_Laue_measured_fraction_max 0.960
_diffrn_reflns_limit_h_max 11
_diffrn_reflns_limit_h_min -12
_diffrn_reflns_limit_k_max 12
_diffrn_reflns_limit_k_min -12
_diffrn_reflns_limit_l_max 30
_diffrn_reflns_limit_l_min -14
_diffrn_reflns_number 4978
_diffrn_reflns_point_group_measured_fraction_full 0.987
_diffrn_reflns_point_group_measured_fraction_max 0.949
_diffrn_reflns_theta_full 67.500
_diffrn_reflns_theta_max 74.109
_diffrn_reflns_theta_min 5.064
_diffrn_source_type 'microfocus SuperNova source'
_exptl_absorpt_coefficient_mu 7.488
_exptl_absorpt_correction_T_max 0.722
_exptl_absorpt_correction_T_min 0.502
_exptl_absorpt_correction_type gaussian
_exptl_absorpt_process_details
;
CrysAlisPro 1.171.40.18c (Rigaku Oxford Diffraction, 2018)
Numerical absorption correction based on gaussian integration over
			a multifaceted crystal model
Empirical absorption correction using spherical harmonics,
 implemented in SCALE3 ABSPACK scaling algorithm.
;
_exptl_crystal_colour colourless
_exptl_crystal_density_diffrn 1.638
_exptl_crystal_description 'prism with broken vertices'
_exptl_crystal_F_000 1080
_exptl_crystal_size_max 0.149
_exptl_crystal_size_mid 0.077
_exptl_crystal_size_min 0.067
_refine_diff_density_max 0.463
_refine_diff_density_min -0.342
_refine_diff_density_rms 0.055
_refine_ls_abs_structure_details
;
 Refined as an inversion twin.
;
_refine_ls_abs_structure_Flack 0.22(4)
_refine_ls_extinction_method none
_refine_ls_goodness_of_fit_ref 1.022
_refine_ls_hydrogen_treatment constr
_refine_ls_matrix_type full
_refine_ls_number_parameters 286
_refine_ls_number_reflns 2831
_refine_ls_number_restraints 12
_refine_ls_restrained_S_all 1.023
_refine_ls_R_factor_all 0.0469
_refine_ls_R_factor_gt 0.0391
_refine_ls_shift/su_max 0.001
_refine_ls_shift/su_mean 0.000
_refine_ls_structure_factor_coef Fsqd
_refine_ls_weighting_details 'w=1/[\s^2^(Fo^2^)+(0.0612P)^2^] where P=(Fo^2^+2Fc^2^)/3'
_refine_ls_weighting_scheme calc
_refine_ls_wR_factor_gt 0.0974
_refine_ls_wR_factor_ref 0.1017
_reflns_Friedel_coverage 0.690
_reflns_Friedel_fraction_full 0.986
_reflns_Friedel_fraction_max 0.932
_reflns_number_gt 2397
_reflns_number_total 2831
_reflns_threshold_expression 'I > 2\s(I)'
_cod_data_source_file d2ce01063a2.cif
_cod_data_source_block ayt75
_cod_original_cell_volume 2191.00(13)
_cod_database_code 7245833
_shelx_shelxl_version_number 2018/3
_shelx_space_group_comment
;
The symmetry employed for this shelxl refinement is uniquely defined
by the following loop, which should always be used as a source of
symmetry information in preference to the above space-group names.
They are only intended as comments.
;
_shelx_estimated_absorpt_t_min 0.402
_shelx_estimated_absorpt_t_max 0.634

loop_
_space_group_symop_operation_xyz
'x, y, z'
'-y, x-y, z+1/3'
'-x+y, -x, z+2/3'
'x-y, -y, -z+2/3'
'-x, -x+y, -z+1/3'
'y, x, -z'

loop_
_atom_site_label
_atom_site_type_symbol
_atom_site_fract_x
_atom_site_fract_y
_atom_site_fract_z
_atom_site_U_iso_or_equiv
_atom_site_adp_type
_atom_site_occupancy
_atom_site_site_symmetry_order
_atom_site_calc_flag
_atom_site_refinement_flags_posn
_atom_site_refinement_flags_adp
_atom_site_refinement_flags_occupancy
_atom_site_disorder_assembly
_atom_site_disorder_group
Cl1 Cl 0.7032(2) 0.5523(2) 0.92363(5) 0.0636(4) Uani 1 1 d . . . . .
Ga1 Ga 0.63128(11) 0.63128(11) 1.000000 0.0521(3) Uani 1 2 d S T P . .
N1 N 0.4128(6) 0.5553(7) 0.96606(17) 0.0583(13) Uani 1 1 d . . . . .
N2 N -0.2817(7) -0.1487(7) 0.9658(2) 0.0660(15) Uani 1 1 d . . . . .
C1 C 0.3979(8) 0.5881(9) 0.9149(2) 0.0683(17) Uani 1 1 d . . . . .
H1 H 0.487423 0.643539 0.893612 0.082 Uiso 1 1 calc R U . . .
C2 C 0.2587(10) 0.5448(10) 0.8922(3) 0.079(2) Uani 1 1 d . . . . .
H2 H 0.252113 0.571706 0.856116 0.095 Uiso 1 1 calc R U . . .
C3 C 0.1257(9) 0.4602(9) 0.9229(3) 0.076(2) Uani 1 1 d . . . . .
C4 C 0.1424(8) 0.4241(8) 0.9747(3) 0.0689(17) Uani 1 1 d . . . . .
H4 H 0.054500 0.365830 0.996470 0.083 Uiso 1 1 calc R U . . .
C5 C 0.2854(8) 0.4717(8) 0.9952(2) 0.0633(15) Uani 1 1 d . . . . .
H5 H 0.294687 0.444803 1.031042 0.076 Uiso 1 1 calc R U . . .
C6A C -0.0358(16) 0.4156(18) 0.9067(5) 0.063(3) Uani 0.63 1 d . . P A 1
H6AA H -0.033715 0.498699 0.884889 0.076 Uiso 0.63 1 calc R U P A 1
H6AB H -0.097067 0.402965 0.939428 0.076 Uiso 0.63 1 calc R U P A 1
C7A C -0.1127(13) 0.2658(16) 0.8742(4) 0.067(3) Uani 0.63 1 d . . P A 1
H7AA H -0.201968 0.258832 0.855048 0.081 Uiso 0.63 1 calc R U P A 1
H7AB H -0.039354 0.270741 0.846742 0.081 Uiso 0.63 1 calc R U P A 1
C8A C -0.165(2) 0.125(3) 0.9061(6) 0.065(5) Uani 0.63 1 d . . P A 1
C9A C -0.0886(14) 0.0429(17) 0.9060(5) 0.055(3) Uani 0.63 1 d . . P A 1
H9A H 0.005384 0.075847 0.887622 0.067 Uiso 0.63 1 calc R U P A 1
C10A C -0.167(3) -0.100(4) 0.9369(8) 0.074(8) Uani 0.63 1 d . . P A 1
H10A H -0.123743 -0.164772 0.934361 0.088 Uiso 0.63 1 calc R U P A 1
C11A C -0.327(2) -0.051(3) 0.9723(9) 0.079(6) Uani 0.63 1 d . . P A 1
H11A H -0.399253 -0.069407 0.999804 0.095 Uiso 0.63 1 calc R U P A 1
C12A C -0.275(3) 0.080(3) 0.9410(9) 0.092(7) Uani 0.63 1 d . . P A 1
H12A H -0.323134 0.139453 0.945393 0.111 Uiso 0.63 1 calc R U P A 1
C6B C -0.016(3) 0.395(3) 0.8802(9) 0.081(8) Uani 0.37 1 d . . P A 2
H6BA H -0.017920 0.481012 0.861901 0.097 Uiso 0.37 1 calc R U P A 2
H6BB H -0.003133 0.331285 0.852595 0.097 Uiso 0.37 1 calc R U P A 2
C7B C -0.153(3) 0.306(3) 0.9092(11) 0.090(6) Uani 0.37 1 d . U P A 2
H7BA H -0.239006 0.295423 0.886977 0.108 Uiso 0.37 1 calc R U P A 2
H7BB H -0.149042 0.363502 0.942024 0.108 Uiso 0.37 1 calc R U P A 2
C8B C -0.186(4) 0.148(4) 0.9257(14) 0.083(10) Uani 0.37 1 d . . P A 2
C9B C -0.126(3) 0.068(3) 0.9183(9) 0.063(7) Uani 0.37 1 d . . P A 2
H9B H -0.044201 0.119447 0.893608 0.076 Uiso 0.37 1 calc R U P A 2
C10B C -0.136(5) -0.065(5) 0.9328(18) 0.065(12) Uani 0.37 1 d . . P A 2
H10B H -0.066507 -0.098737 0.924209 0.078 Uiso 0.37 1 calc R U P A 2
C11B C -0.386(3) -0.089(3) 0.9664(11) 0.049(5) Uani 0.37 1 d . U P A 2
H11B H -0.489159 -0.152312 0.977321 0.059 Uiso 0.37 1 calc R U P A 2
C12B C -0.332(4) 0.062(4) 0.9509(15) 0.078(8) Uani 0.37 1 d . . P A 2
H12B H -0.393304 0.108593 0.957069 0.093 Uiso 0.37 1 calc R U P A 2
Ga2 Ga 0.27324(18) 0.9747(2) 0.84353(5) 0.0536(5) Uani 0.5 1 d . . P . .
Cl2A Cl 0.2642(12) 1.1792(13) 0.8314(6) 0.083(4) Uani 0.25 1 d . . P B -1
Cl3A Cl 0.492(3) 1.001(4) 0.8440(6) 0.073(9) Uani 0.25 1 d . . P B -1
Cl4A Cl 0.0833(18) 0.790(2) 0.7979(5) 0.058(3) Uani 0.25 1 d . . P B -1
Cl5A Cl 0.2188(15) 0.8872(18) 0.9265(4) 0.070(4) Uani 0.25 1 d . . P B -1
Cl2B Cl 0.320(2) 1.212(2) 0.8561(9) 0.079(6) Uani 0.25 1 d . . P B -2
Cl3B Cl 0.485(3) 1.010(5) 0.8062(13) 0.100(8) Uani 0.25 1 d . . P B -2
Cl4B Cl 0.0949(17) 0.8591(18) 0.7841(6) 0.108(4) Uani 0.25 1 d . . P B -2
Cl5B Cl 0.217(2) 0.8587(17) 0.9162(6) 0.088(5) Uani 0.25 1 d . . P B -2

loop_
_atom_site_aniso_label
_atom_site_aniso_U_11
_atom_site_aniso_U_22
_atom_site_aniso_U_33
_atom_site_aniso_U_23
_atom_site_aniso_U_13
_atom_site_aniso_U_12
Cl1 0.0768(10) 0.0881(11) 0.0489(6) -0.0131(6) 0.0022(6) 0.0585(8)
Ga1 0.0674(5) 0.0674(5) 0.0432(4) -0.00308(16) 0.00308(16) 0.0500(5)
N1 0.066(3) 0.082(4) 0.049(2) 0.009(2) 0.004(2) 0.053(3)
N2 0.087(4) 0.076(4) 0.055(2) 0.008(3) 0.015(3) 0.055(3)
C1 0.077(4) 0.095(5) 0.053(3) 0.018(3) 0.003(3) 0.059(4)
C2 0.093(5) 0.094(6) 0.071(4) 0.017(4) -0.009(4) 0.063(5)
C3 0.069(4) 0.068(4) 0.108(5) 0.016(4) -0.014(4) 0.046(4)
C4 0.065(4) 0.068(4) 0.089(4) 0.014(3) 0.003(3) 0.044(3)
C5 0.072(4) 0.073(4) 0.066(3) 0.015(3) 0.005(3) 0.052(4)
C6A 0.068(8) 0.081(8) 0.056(6) 0.017(7) -0.002(6) 0.049(7)
C7A 0.055(5) 0.086(8) 0.059(5) 0.021(5) 0.016(4) 0.034(6)
C8A 0.070(9) 0.105(12) 0.043(7) 0.003(7) 0.002(6) 0.060(9)
C9A 0.048(6) 0.087(9) 0.046(6) 0.008(6) 0.015(5) 0.044(6)
C10A 0.076(13) 0.063(11) 0.041(7) 0.007(6) -0.002(8) 0.004(9)
C11A 0.059(10) 0.092(13) 0.100(12) 0.022(10) 0.025(10) 0.048(10)
C12A 0.107(17) 0.130(17) 0.096(11) 0.034(11) 0.045(11) 0.101(16)
C6B 0.083(16) 0.092(17) 0.053(10) 0.027(13) -0.022(12) 0.033(13)
C7B 0.087(11) 0.086(11) 0.113(12) 0.021(9) -0.012(9) 0.056(10)
C8B 0.070(17) 0.066(17) 0.09(2) 0.038(16) 0.026(16) 0.014(14)
C9B 0.055(15) 0.094(17) 0.044(11) -0.018(10) 0.018(9) 0.040(12)
C10B 0.053(15) 0.06(2) 0.08(2) 0.003(15) 0.026(11) 0.032(19)
C11B 0.059(12) 0.048(10) 0.059(8) 0.007(7) 0.003(9) 0.040(9)
C12B 0.10(2) 0.071(15) 0.11(2) 0.027(13) 0.025(16) 0.072(18)
Ga2 0.0448(7) 0.0661(16) 0.0485(11) -0.0024(8) 0.0102(6) 0.0266(8)
Cl2A 0.045(4) 0.062(5) 0.138(11) 0.004(5) -0.007(5) 0.024(4)
Cl3A 0.058(5) 0.127(7) 0.06(2) 0.04(2) 0.013(10) 0.062(6)
Cl4A 0.055(6) 0.075(7) 0.047(5) -0.004(5) -0.022(5) 0.034(5)
Cl5A 0.065(4) 0.134(12) 0.022(2) -0.012(4) -0.001(2) 0.058(6)
Cl2B 0.060(7) 0.051(5) 0.112(16) 0.009(7) 0.058(7) 0.016(5)
Cl3B 0.070(10) 0.110(11) 0.12(2) 0.021(14) 0.062(12) 0.045(6)
Cl4B 0.098(7) 0.105(10) 0.102(9) -0.031(7) 0.009(7) 0.037(8)
Cl5B 0.099(7) 0.058(4) 0.095(10) -0.013(6) 0.034(6) 0.030(4)

loop_
_atom_type_symbol
_atom_type_description
_atom_type_scat_dispersion_real
_atom_type_scat_dispersion_imag
_atom_type_scat_source
C C 0.0181 0.0091 'International Tables Vol C Tables 4.2.6.8 and 6.1.1.4'
H H 0.0000 0.0000 'International Tables Vol C Tables 4.2.6.8 and 6.1.1.4'
N N 0.0311 0.0180 'International Tables Vol C Tables 4.2.6.8 and 6.1.1.4'
Cl Cl 0.3639 0.7018 'International Tables Vol C Tables 4.2.6.8 and 6.1.1.4'
Ga Ga -1.2846 0.7763 'International Tables Vol C Tables 4.2.6.8 and 6.1.1.4'

loop_
_exptl_crystal_face_index_h
_exptl_crystal_face_index_k
_exptl_crystal_face_index_l
_exptl_crystal_face_perp_dist
0 1 -1 0.0455
0 -1 1 0.0329
-1 -1 -2 0.0303
-1 1 -1 0.0685
1 -1 1 0.0604
0 0 1 0.0400
0 0 -1 0.0267
1 0 2 0.0634
1 1 2 0.0461
0 2 1 0.0409
0 -2 -1 0.0320
-1 2 -2 0.0505
-1 1 1 0.0583
-1 0 2 0.0556
1 0 0 0.0619

loop_
_geom_angle_atom_site_label_1
_geom_angle_atom_site_label_2
_geom_angle_atom_site_label_3
_geom_angle
_geom_angle_site_symmetry_1
_geom_angle_site_symmetry_3
_geom_angle_publ_flag
N1 Ga1 N1 90.7(3) . 6_557 ?
N1 Ga1 N2 177.2(3) . 6_667 ?
N1 Ga1 N2 91.7(2) 6_557 6_667 ?
N1 Ga1 N2 91.7(2) . 1_665 ?
N1 Ga1 N2 177.2(3) 6_557 1_665 ?
N2 Ga1 N2 85.8(3) 6_667 1_665 ?
N1 Ga1 Cl1 89.82(14) . . ?
N1 Ga1 Cl1 88.94(14) 6_557 . ?
N2 Ga1 Cl1 91.65(15) 6_667 . ?
N2 Ga1 Cl1 89.65(15) 1_665 . ?
N1 Ga1 Cl1 88.94(14) . 6_557 ?
N1 Ga1 Cl1 89.81(14) 6_557 6_557 ?
N2 Ga1 Cl1 89.65(15) 6_667 6_557 ?
N2 Ga1 Cl1 91.65(15) 1_665 6_557 ?
Cl1 Ga1 Cl1 178.23(11) . 6_557 ?
C1 N1 C5 118.4(6) . . ?
C1 N1 Ga1 121.0(5) . . ?
C5 N1 Ga1 120.6(4) . . ?
C10A N2 C11A 113.0(18) . . ?
C11B N2 C10B 118.3(19) . . ?
C10A N2 Ga1 117.6(15) . 1_445 ?
C11A N2 Ga1 129.3(10) . 1_445 ?
C11B N2 Ga1 115.1(11) . 1_445 ?
C10B N2 Ga1 125.6(15) . 1_445 ?
N1 C1 C2 122.4(7) . . ?
N1 C1 H1 118.8 . . ?
C2 C1 H1 118.8 . . ?
C1 C2 C3 119.2(6) . . ?
C1 C2 H2 120.4 . . ?
C3 C2 H2 120.4 . . ?
C4 C3 C2 117.7(7) . . ?
C4 C3 C6A 115.3(9) . . ?
C2 C3 C6A 126.7(8) . . ?
C4 C3 C6B 134.7(11) . . ?
C2 C3 C6B 105.6(10) . . ?
C5 C4 C3 120.2(7) . . ?
C5 C4 H4 119.9 . . ?
C3 C4 H4 119.9 . . ?
N1 C5 C4 121.9(5) . . ?
N1 C5 H5 119.1 . . ?
C4 C5 H5 119.1 . . ?
C3 C6A C7A 111.8(10) . . ?
C3 C6A H6AA 109.3 . . ?
C7A C6A H6AA 109.3 . . ?
C3 C6A H6AB 109.3 . . ?
C7A C6A H6AB 109.3 . . ?
H6AA C6A H6AB 107.9 . . ?
C8A C7A C6A 115.1(10) . . ?
C8A C7A H7AA 108.5 . . ?
C6A C7A H7AA 108.5 . . ?
C8A C7A H7AB 108.5 . . ?
C6A C7A H7AB 108.5 . . ?
H7AA C7A H7AB 107.5 . . ?
C12A C8A C9A 115.0(19) . . ?
C12A C8A C7A 122(2) . . ?
C9A C8A C7A 122.6(14) . . ?
C8A C9A C10A 113.6(16) . . ?
C8A C9A H9A 123.2 . . ?
C10A C9A H9A 123.2 . . ?
N2 C10A C9A 129(2) . . ?
N2 C10A H10A 115.5 . . ?
C9A C10A H10A 115.5 . . ?
N2 C11A C12A 123.3(17) . . ?
N2 C11A H11A 118.4 . . ?
C12A C11A H11A 118.4 . . ?
C8A C12A C11A 124(2) . . ?
C8A C12A H12A 118.1 . . ?
C11A C12A H12A 118.1 . . ?
C7B C6B C3 107.7(17) . . ?
C7B C6B H6BA 110.2 . . ?
C3 C6B H6BA 110.2 . . ?
C7B C6B H6BB 110.2 . . ?
C3 C6B H6BB 110.2 . . ?
H6BA C6B H6BB 108.5 . . ?
C6B C7B C8B 116(3) . . ?
C6B C7B H7BA 108.3 . . ?
C8B C7B H7BA 108.3 . . ?
C6B C7B H7BB 108.3 . . ?
C8B C7B H7BB 108.3 . . ?
H7BA C7B H7BB 107.4 . . ?
C9B C8B C12B 112(3) . . ?
C9B C8B C7B 136(3) . . ?
C12B C8B C7B 112(3) . . ?
C8B C9B C10B 142(3) . . ?
C8B C9B H9B 108.8 . . ?
C10B C9B H9B 108.8 . . ?
C9B C10B N2 106(2) . . ?
C9B C10B H10B 127.1 . . ?
N2 C10B H10B 127.1 . . ?
C12B C11B N2 119(2) . . ?
C12B C11B H11B 120.4 . . ?
N2 C11B H11B 120.4 . . ?
C11B C12B C8B 120(3) . . ?
C11B C12B H12B 120.1 . . ?
C8B C12B H12B 120.1 . . ?
Ga2 Ga2 Cl5B 168.2(6) 4_676 . ?
Ga2 Ga2 Cl3A 86.0(4) 4_676 . ?
Ga2 Ga2 Cl2A 48.9(5) 4_676 . ?
Cl3A Ga2 Cl2A 115.5(9) . . ?
Ga2 Ga2 Cl4B 78.0(6) 4_676 . ?
Cl5B Ga2 Cl4B 112.0(6) . . ?
Ga2 Ga2 Cl3B 65.7(7) 4_676 . ?
Cl5B Ga2 Cl3B 115.4(8) . . ?
Cl4B Ga2 Cl3B 106.2(10) . . ?
Ga2 Ga2 Cl4A 95.3(5) 4_676 . ?
Cl3A Ga2 Cl4A 122.0(10) . . ?
Cl2A Ga2 Cl4A 107.7(5) . . ?
Ga2 Ga2 Cl5A 159.1(6) 4_676 . ?
Cl3A Ga2 Cl5A 94.7(4) . . ?
Cl2A Ga2 Cl5A 113.4(6) . . ?
Cl4A Ga2 Cl5A 102.0(6) . . ?
Ga2 Ga2 Cl2B 59.5(6) 4_676 . ?
Cl5B Ga2 Cl2B 109.8(6) . . ?
Cl4B Ga2 Cl2B 110.4(8) . . ?
Cl3B Ga2 Cl2B 102.7(11) . . ?

loop_
_geom_bond_atom_site_label_1
_geom_bond_atom_site_label_2
_geom_bond_distance
_geom_bond_site_symmetry_2
_geom_bond_publ_flag
Cl1 Ga1 2.3126(11) . ?
Ga1 N1 2.113(5) . ?
Ga1 N1 2.113(5) 6_557 ?
Ga1 N2 2.115(6) 6_667 ?
Ga1 N2 2.115(6) 1_665 ?
N1 C1 1.343(7) . ?
N1 C5 1.343(8) . ?
N2 C10A 1.23(3) . ?
N2 C11A 1.28(2) . ?
N2 C11B 1.45(3) . ?
N2 C10B 1.52(4) . ?
C1 C2 1.366(10) . ?
C1 H1 0.9500 . ?
C2 C3 1.402(12) . ?
C2 H2 0.9500 . ?
C3 C4 1.373(10) . ?
C3 C6A 1.512(15) . ?
C3 C6B 1.63(2) . ?
C4 C5 1.370(9) . ?
C4 H4 0.9500 . ?
C5 H5 0.9500 . ?
C6A C7A 1.54(2) . ?
C6A H6AA 0.9900 . ?
C6A H6AB 0.9900 . ?
C7A C8A 1.47(3) . ?
C7A H7AA 0.9900 . ?
C7A H7AB 0.9900 . ?
C8A C12A 1.30(2) . ?
C8A C9A 1.38(2) . ?
C9A C10A 1.47(3) . ?
C9A H9A 0.9500 . ?
C10A H10A 0.9500 . ?
C11A C12A 1.39(3) . ?
C11A H11A 0.9500 . ?
C12A H12A 0.9500 . ?
C6B C7B 1.41(4) . ?
C6B H6BA 0.9900 . ?
C6B H6BB 0.9900 . ?
C7B C8B 1.52(4) . ?
C7B H7BA 0.9900 . ?
C7B H7BB 0.9900 . ?
C8B C9B 1.23(5) . ?
C8B C12B 1.43(4) . ?
C9B C10B 1.34(5) . ?
C9B H9B 0.9500 . ?
C10B H10B 0.9500 . ?
C11B C12B 1.40(4) . ?
C11B H11B 0.9500 . ?
C12B H12B 0.9500 . ?
Ga2 Ga2 0.673(2) 4_676 ?
Ga2 Cl5B 2.072(15) . ?
Ga2 Cl3A 2.09(2) . ?
Ga2 Cl2A 2.131(12) . ?
Ga2 Cl4B 2.164(15) . ?
Ga2 Cl3B 2.19(3) . ?
Ga2 Cl4A 2.202(17) . ?
Ga2 Cl5A 2.203(12) . ?
Ga2 Cl2B 2.218(18) . ?

loop_
_geom_hbond_atom_site_label_D
_geom_hbond_atom_site_label_H
_geom_hbond_atom_site_label_A
_geom_hbond_distance_DH
_geom_hbond_distance_HA
_geom_hbond_distance_DA
_geom_hbond_angle_DHA
_geom_hbond_site_symmetry_A
_geom_hbond_publ_flag
C4 H4 Cl5A^a 0.95 2.49 3.408(13) 161.8 6_457 yes
C4 H4 Cl5B^b 0.95 2.81 3.732(16) 163.5 6_457 yes
C10A^a H10A^a Cl1 0.95 2.51 3.08(3) 119.3 1_445 yes
C11B^b H11B^b N1 0.95 2.61 3.11(3) 113.3 1_445 yes
C11A^a H11A^a Cl1 0.95 2.83 3.36(2) 116.6 6_447 yes
